data_7154958
loop_
_publ_author_name
'Yang, Li-Fang'
'Liu, Cheng-Guo'
'Xu, Xiao-Ping'
'Ji, Shun-Jun'

_publ_section_title
;
 Sulfuration of the C(sp(2))-H bond of enaminones: a protocol for the
 synthesis of thioether using elemental sulfur as a sulfurating reagent.
;
_journal_issue 10
_journal_name_full 'Organic &amp; biomolecular chemistry'
_journal_page_first 2993
_journal_page_last 2999
_journal_paper_doi 10.1039/c5ob02619a
_journal_volume 14
_journal_year 2016
_chemical_formula_moiety 'C28 H32 N2 O2 S'
_chemical_formula_sum 'C28 H32 N2 O2 S'
_chemical_formula_weight 460.62
_chemical_name_systematic
;
 ? 
;
_space_group_crystal_system triclinic
_space_group_IT_number 2
_space_group_name_Hall '-P 1'
_space_group_name_H-M_alt 'P -1'
_symmetry_space_group_name_Hall '-P 1'
_symmetry_space_group_name_H-M 'P -1'
_atom_sites_solution_hydrogens geom
_atom_sites_solution_primary direct
_atom_sites_solution_secondary difmap
_audit_creation_date 2015-01-22
_audit_creation_method
;
  Olex2 1.2-ac2
  (compiled 2012.03.06 svn.r2239, GUI svn.r4109)
;
_audit_update_record
;
2015-05-14 deposited with the CCDC.
2016-02-03 downloaded from the CCDC.
;
_cell_angle_alpha 94.687(4)
_cell_angle_beta 112.587(4)
_cell_angle_gamma 117.050(4)
_cell_formula_units_Z 2
_cell_length_a 11.3159(16)
_cell_length_b 11.3266(14)
_cell_length_c 12.5248(16)
_cell_measurement_reflns_used 9415
_cell_measurement_temperature 273(2)
_cell_measurement_theta_max 28.30
_cell_measurement_theta_min 2.30
_cell_volume 1254.2(3)
_computing_molecular_graphics
;
O. V. Dolomanov, L. J. Bourhis, R. J. Gildea, J. A. K. Howard and H. Puschmann,
OLEX2: a complete structure solution, refinement and analysis program.
J. Appl. Cryst. (2009). 42, 339-341.
;
_computing_publication_material
;
O. V. Dolomanov, L. J. Bourhis, R. J. Gildea, J. A. K. Howard and H. Puschmann,
OLEX2: a complete structure solution, refinement and analysis program.
J. Appl. Cryst. (2009). 42, 339-341.
;
_computing_structure_refinement
;
XL, G.M. Sheldrick, Acta Cryst.
(2008). A64, 112-122
;
_computing_structure_solution 'SHELXS-97 (Sheldrick, 1990)'
_diffrn_ambient_temperature 273.15
_diffrn_measured_fraction_theta_full 0.998
_diffrn_measured_fraction_theta_max 0.998
_diffrn_measurement_device_type 'Bruker APEX-II CCD'
_diffrn_measurement_method '\f and \w scans'
_diffrn_radiation_monochromator graphite
_diffrn_radiation_type Mok\a
_diffrn_radiation_wavelength 0.71073
_diffrn_reflns_av_R_equivalents 0.0617
_diffrn_reflns_av_unetI/netI 0.0312
_diffrn_reflns_limit_h_max 14
_diffrn_reflns_limit_h_min -14
_diffrn_reflns_limit_k_max 14
_diffrn_reflns_limit_k_min -14
_diffrn_reflns_limit_l_max 15
_diffrn_reflns_limit_l_min -15
_diffrn_reflns_number 52007
_diffrn_reflns_theta_full 26.37
_diffrn_reflns_theta_max 26.37
_diffrn_reflns_theta_min 2.30
_diffrn_source 'fine-focus sealed tube'
_diffrn_source_current 1.0
_diffrn_source_power 0.05
_diffrn_source_voltage 50.0
_diffrn_standards_number 0
_exptl_absorpt_coefficient_mu 0.156
_exptl_absorpt_correction_T_max 0.7457
_exptl_absorpt_correction_T_min 0.6128
_exptl_absorpt_correction_type multi-scan
_exptl_absorpt_process_details sadabs
_exptl_crystal_colour colourless
_exptl_crystal_density_diffrn 1.220
_exptl_crystal_density_method 'not measured'
_exptl_crystal_description block
_exptl_crystal_F_000 492
_exptl_crystal_size_max 0.20
_exptl_crystal_size_mid 0.15
_exptl_crystal_size_min 0.08
_refine_diff_density_max 1.510
_refine_diff_density_min -0.456
_refine_diff_density_rms 0.111
_refine_ls_extinction_coef 0.053(8)
_refine_ls_extinction_expression Fc^*^=kFc[1+0.001xFc^2^\l^3^/sin(2\q)]^-1/4^
_refine_ls_extinction_method SHELXL
_refine_ls_goodness_of_fit_ref 1.115
_refine_ls_hydrogen_treatment mixed
_refine_ls_matrix_type full
_refine_ls_number_parameters 303
_refine_ls_number_reflns 5110
_refine_ls_number_restraints 0
_refine_ls_restrained_S_all 1.115
_refine_ls_R_factor_all 0.0998
_refine_ls_R_factor_gt 0.0932
_refine_ls_shift/su_max 0.000
_refine_ls_shift/su_mean 0.000
_refine_ls_structure_factor_coef Fsqd
_refine_ls_weighting_details 'calc w=1/[\s^2^(Fo^2^)+(0.0801P)^2^+9.4694P] where P=(Fo^2^+2Fc^2^)/3'
_refine_ls_weighting_scheme calc
_refine_ls_wR_factor_gt 0.2845
_refine_ls_wR_factor_ref 0.2879
_reflns_number_gt 4554
_reflns_number_total 5110
_reflns_threshold_expression >2sigma(I)
_cod_data_source_file c5ob02619a2.cif
_cod_data_source_block b150117b_0ma_a
_cod_depositor_comments 'Adding full bibliography for 7154958.cif.'
_cod_database_code 7154958

loop_
_space_group_symop_id
_space_group_symop_operation_xyz
1 'x, y, z'
2 '-x, -y, -z'

loop_
_atom_site_label
_atom_site_type_symbol
_atom_site_fract_x
_atom_site_fract_y
_atom_site_fract_z
_atom_site_U_iso_or_equiv
_atom_site_adp_type
_atom_site_occupancy
_atom_site_symmetry_multiplicity
_atom_site_calc_flag
_atom_site_refinement_flags
S1 S 0.75398(13) 0.77364(13) 0.25333(11) 0.0220(4) Uani 1 1 d .
O2 O 0.7626(4) 1.0211(4) 0.3724(3) 0.0309(9) Uani 1 1 d .
O1 O 0.5973(5) 0.4641(4) 0.2058(4) 0.0361(10) Uani 1 1 d .
N2 N 0.8204(5) 0.6442(4) 0.4500(4) 0.0242(9) Uani 1 1 d .
H2 H 0.7810 0.6089 0.3727 0.029 Uiso 1 1 calc R
N1 N 0.5041(5) 0.8256(4) 0.1459(4) 0.0253(9) Uani 1 1 d .
H1 H 0.5969 0.8810 0.2000 0.030 Uiso 1 1 calc R
C9 C 0.7955(5) 0.8339(5) 0.4062(4) 0.0205(10) Uani 1 1 d .
C6 C 0.4561(5) 0.6895(5) 0.1211(4) 0.0195(9) Uani 1 1 d .
C10 C 0.8340(5) 0.7655(5) 0.4879(4) 0.0194(9) Uani 1 1 d .
C1 C 0.5578(5) 0.6479(5) 0.1724(4) 0.0201(9) Uani 1 1 d .
C14 C 0.7930(5) 0.9559(5) 0.4427(4) 0.0233(10) Uani 1 1 d .
C17 C 0.4251(5) 0.8917(5) 0.0963(4) 0.0229(10) Uani 1 1 d .
C11 C 0.8888(5) 0.8273(5) 0.6203(4) 0.0208(10) Uani 1 1 d .
H11A H 0.9965 0.8948 0.6594 0.025 Uiso 1 1 calc R
H11B H 0.8724 0.7540 0.6582 0.025 Uiso 1 1 calc R
C2 C 0.5095(6) 0.5041(5) 0.1592(4) 0.0236(10) Uani 1 1 d .
C12 C 0.8093(5) 0.8991(5) 0.6411(4) 0.0229(10) Uani 1 1 d .
C13 C 0.8292(6) 1.0076(5) 0.5733(5) 0.0248(10) Uani 1 1 d .
H13A H 0.7652 1.0423 0.5738 0.030 Uiso 1 1 calc R
H13B H 0.9328 1.0856 0.6178 0.030 Uiso 1 1 calc R
C23 C 0.8637(6) 0.5664(5) 0.5234(5) 0.0240(10) Uani 1 1 d .
C28 C 1.0108(6) 0.6241(6) 0.6136(5) 0.0290(11) Uani 1 1 d .
H28 H 1.0830 0.7173 0.6321 0.035 Uiso 1 1 calc R
C4 C 0.2400(6) 0.4501(5) 0.0810(5) 0.0266(11) Uani 1 1 d .
C3 C 0.3424(6) 0.3959(5) 0.0843(5) 0.0254(11) Uani 1 1 d .
H3A H 0.3185 0.3183 0.1170 0.030 Uiso 1 1 calc R
H3B H 0.3207 0.3605 0.0016 0.030 Uiso 1 1 calc R
C19 C 0.2505(7) 0.9196(6) -0.0669(5) 0.0358(13) Uani 1 1 d .
H19 H 0.1749 0.8854 -0.1470 0.043 Uiso 1 1 calc R
C24 C 0.7574(7) 0.4273(6) 0.4946(6) 0.0358(13) Uani 1 1 d .
H24 H 0.6595 0.3889 0.4327 0.043 Uiso 1 1 calc R
C5 C 0.2909(6) 0.5817(5) 0.0420(5) 0.0254(11) Uani 1 1 d .
H5A H 0.2708 0.5562 -0.0417 0.031 Uiso 1 1 calc R
H5B H 0.2324 0.6220 0.0455 0.031 Uiso 1 1 calc R
C16 C 0.8825(7) 0.9710(6) 0.7776(5) 0.0329(12) Uani 1 1 d .
H16A H 0.9878 1.0379 0.8078 0.049 Uiso 1 1 calc R
H16B H 0.8713 0.9026 0.8195 0.049 Uiso 1 1 calc R
H16C H 0.8345 1.0178 0.7911 0.049 Uiso 1 1 calc R
C15 C 0.6410(6) 0.7911(6) 0.5923(5) 0.0328(12) Uani 1 1 d .
H15A H 0.6301 0.7234 0.6350 0.049 Uiso 1 1 calc R
H15B H 0.5960 0.7453 0.5070 0.049 Uiso 1 1 calc R
H15C H 0.5919 0.8372 0.6045 0.049 Uiso 1 1 calc R
C20 C 0.2954(6) 1.0441(6) 0.0077(5) 0.0331(12) Uani 1 1 d .
H20 H 0.2506 1.0940 -0.0217 0.040 Uiso 1 1 calc R
C18 C 0.3168(7) 0.8447(6) -0.0238(5) 0.0337(13) Uani 1 1 d .
H18 H 0.2884 0.7624 -0.0760 0.040 Uiso 1 1 calc R
C22 C 0.4717(6) 1.0182(6) 0.1713(5) 0.0305(12) Uani 1 1 d .
H22 H 0.5460 1.0519 0.2519 0.037 Uiso 1 1 calc R
C26 C 0.9424(8) 0.4012(7) 0.6482(6) 0.0414(15) Uani 1 1 d .
H26 H 0.9689 0.3457 0.6900 0.050 Uiso 1 1 calc R
C27 C 1.0484(7) 0.5393(7) 0.6764(5) 0.0386(14) Uani 1 1 d .
H27 H 1.1463 0.5768 0.7379 0.046 Uiso 1 1 calc R
C8 C 0.0770(7) 0.3408(6) -0.0139(6) 0.0426(15) Uani 1 1 d .
H8A H 0.0431 0.2576 0.0094 0.064 Uiso 1 1 calc R
H8B H 0.0719 0.3193 -0.0919 0.064 Uiso 1 1 calc R
H8C H 0.0137 0.3769 -0.0187 0.064 Uiso 1 1 calc R
C21 C 0.4077(7) 1.0944(6) 0.1265(5) 0.0345(13) Uani 1 1 d .
H21 H 0.4405 1.1799 0.1767 0.041 Uiso 1 1 calc R
C7 C 0.2486(8) 0.4814(7) 0.2048(6) 0.0459(16) Uani 1 1 d .
H7A H 0.2039 0.3957 0.2225 0.069 Uiso 1 1 calc R
H7B H 0.1952 0.5274 0.2043 0.069 Uiso 1 1 calc R
H7C H 0.3522 0.5408 0.2659 0.069 Uiso 1 1 calc R
C25 C 0.7964(8) 0.3450(7) 0.5576(7) 0.0461(16) Uani 1 1 d .
H25 H 0.7242 0.2518 0.5389 0.055 Uiso 1 1 calc R

loop_
_atom_site_aniso_label
_atom_site_aniso_U_11
_atom_site_aniso_U_22
_atom_site_aniso_U_33
_atom_site_aniso_U_23
_atom_site_aniso_U_13
_atom_site_aniso_U_12
S1 0.0195(6) 0.0265(6) 0.0194(6) 0.0080(5) 0.0090(5) 0.0118(5)
O2 0.033(2) 0.0205(18) 0.0296(19) 0.0097(15) 0.0060(16) 0.0144(16)
O1 0.038(2) 0.027(2) 0.036(2) 0.0043(16) 0.0042(17) 0.0234(18)
N2 0.028(2) 0.023(2) 0.020(2) 0.0057(16) 0.0074(17) 0.0160(18)
N1 0.022(2) 0.020(2) 0.025(2) 0.0075(17) 0.0045(17) 0.0101(17)
C9 0.018(2) 0.021(2) 0.018(2) 0.0066(18) 0.0071(18) 0.0081(19)
C6 0.025(2) 0.020(2) 0.017(2) 0.0073(18) 0.0114(19) 0.013(2)
C10 0.018(2) 0.023(2) 0.021(2) 0.0073(18) 0.0106(18) 0.0117(19)
C1 0.020(2) 0.020(2) 0.019(2) 0.0052(18) 0.0089(18) 0.0098(19)
C14 0.016(2) 0.020(2) 0.025(2) 0.0064(19) 0.0057(19) 0.0074(19)
C17 0.025(2) 0.020(2) 0.026(2) 0.0109(19) 0.012(2) 0.014(2)
C11 0.024(2) 0.019(2) 0.021(2) 0.0063(18) 0.0109(19) 0.0123(19)
C2 0.031(3) 0.024(2) 0.019(2) 0.0052(19) 0.011(2) 0.018(2)
C12 0.023(2) 0.021(2) 0.025(2) 0.0036(19) 0.012(2) 0.011(2)
C13 0.024(2) 0.017(2) 0.029(3) 0.0018(19) 0.011(2) 0.010(2)
C23 0.029(3) 0.024(2) 0.027(2) 0.010(2) 0.015(2) 0.019(2)
C28 0.035(3) 0.030(3) 0.023(2) 0.004(2) 0.010(2) 0.022(2)
C4 0.028(3) 0.021(2) 0.033(3) 0.010(2) 0.017(2) 0.011(2)
C3 0.031(3) 0.017(2) 0.026(2) 0.0063(19) 0.010(2) 0.013(2)
C19 0.042(3) 0.034(3) 0.027(3) 0.013(2) 0.007(2) 0.023(3)
C24 0.036(3) 0.030(3) 0.048(3) 0.016(3) 0.022(3) 0.020(3)
C5 0.023(2) 0.021(2) 0.029(3) 0.008(2) 0.009(2) 0.013(2)
C16 0.037(3) 0.034(3) 0.028(3) 0.006(2) 0.017(2) 0.019(3)
C15 0.026(3) 0.031(3) 0.037(3) 0.007(2) 0.018(2) 0.010(2)
C20 0.038(3) 0.039(3) 0.034(3) 0.018(2) 0.015(2) 0.030(3)
C18 0.039(3) 0.024(3) 0.028(3) 0.008(2) 0.007(2) 0.016(2)
C22 0.035(3) 0.032(3) 0.023(2) 0.007(2) 0.008(2) 0.021(2)
C26 0.077(5) 0.047(4) 0.037(3) 0.027(3) 0.035(3) 0.050(4)
C27 0.051(4) 0.050(4) 0.022(3) 0.007(2) 0.009(2) 0.040(3)
C8 0.031(3) 0.025(3) 0.055(4) 0.010(3) 0.012(3) 0.010(2)
C21 0.048(3) 0.034(3) 0.034(3) 0.012(2) 0.019(3) 0.031(3)
C7 0.054(4) 0.044(4) 0.054(4) 0.017(3) 0.041(3) 0.023(3)
C25 0.062(4) 0.035(3) 0.067(4) 0.032(3) 0.043(4) 0.031(3)

loop_
_atom_type_symbol
_atom_type_description
_atom_type_scat_dispersion_real
_atom_type_scat_dispersion_imag
_atom_type_scat_source
C C 0.0033 0.0016 'International Tables Vol C Tables 4.2.6.8 and 6.1.1.4'
H H 0.0000 0.0000 'International Tables Vol C Tables 4.2.6.8 and 6.1.1.4'
N N 0.0061 0.0033 'International Tables Vol C Tables 4.2.6.8 and 6.1.1.4'
O O 0.0106 0.0060 'International Tables Vol C Tables 4.2.6.8 and 6.1.1.4'
S S 0.1246 0.1234 'International Tables Vol C Tables 4.2.6.8 and 6.1.1.4'

loop_
_geom_angle_atom_site_label_1
_geom_angle_atom_site_label_2
_geom_angle_atom_site_label_3
_geom_angle
C1 S1 C9 106.0(2)
C10 N2 H2 116.3
C10 N2 C23 127.3(4)
C23 N2 H2 116.3
C6 N1 H1 115.2
C6 N1 C17 129.7(4)
C17 N1 H1 115.2
C10 C9 S1 119.7(4)
C10 C9 C14 121.8(4)
C14 C9 S1 118.4(4)
N1 C6 C1 120.0(4)
N1 C6 C5 120.0(4)
C1 C6 C5 120.0(4)
N2 C10 C9 121.0(4)
N2 C10 C11 119.4(4)
C9 C10 C11 119.6(4)
C6 C1 S1 120.0(4)
C6 C1 C2 121.9(4)
C2 C1 S1 118.0(4)
O2 C14 C9 123.2(5)
O2 C14 C13 118.4(4)
C9 C14 C13 118.4(4)
C18 C17 N1 123.8(5)
C18 C17 C22 119.1(5)
C22 C17 N1 116.8(4)
C10 C11 H11A 109.1
C10 C11 H11B 109.1
C10 C11 C12 112.6(4)
H11A C11 H11B 107.8
C12 C11 H11A 109.1
C12 C11 H11B 109.1
O1 C2 C1 123.4(5)
O1 C2 C3 118.6(4)
C1 C2 C3 118.0(4)
C11 C12 C15 110.1(4)
C13 C12 C11 107.6(4)
C13 C12 C15 110.3(4)
C16 C12 C11 109.0(4)
C16 C12 C13 110.1(4)
C16 C12 C15 109.8(4)
C14 C13 C12 115.5(4)
C14 C13 H13A 108.4
C14 C13 H13B 108.4
C12 C13 H13A 108.4
C12 C13 H13B 108.4
H13A C13 H13B 107.5
C28 C23 N2 121.4(5)
C24 C23 N2 117.8(5)
C24 C23 C28 120.5(5)
C23 C28 H28 120.7
C23 C28 C27 118.6(5)
C27 C28 H28 120.7
C3 C4 C5 107.8(4)
C3 C4 C8 109.6(4)
C5 C4 C8 108.4(4)
C7 C4 C3 110.6(5)
C7 C4 C5 111.0(5)
C7 C4 C8 109.4(5)
C2 C3 C4 114.3(4)
C2 C3 H3A 108.7
C2 C3 H3B 108.7
C4 C3 H3A 108.7
C4 C3 H3B 108.7
H3A C3 H3B 107.6
C20 C19 H19 119.7
C20 C19 C18 120.6(5)
C18 C19 H19 119.7
C23 C24 H24 119.9
C23 C24 C25 120.1(6)
C25 C24 H24 119.9
C6 C5 C4 112.6(4)
C6 C5 H5A 109.1
C6 C5 H5B 109.1
C4 C5 H5A 109.1
C4 C5 H5B 109.1
H5A C5 H5B 107.8
C12 C16 H16A 109.5
C12 C16 H16B 109.5
C12 C16 H16C 109.5
H16A C16 H16B 109.5
H16A C16 H16C 109.5
H16B C16 H16C 109.5
C12 C15 H15A 109.5
C12 C15 H15B 109.5
C12 C15 H15C 109.5
H15A C15 H15B 109.5
H15A C15 H15C 109.5
H15B C15 H15C 109.5
C19 C20 H20 120.3
C19 C20 C21 119.4(5)
C21 C20 H20 120.3
C17 C18 C19 120.2(5)
C17 C18 H18 119.9
C19 C18 H18 119.9
C17 C22 H22 119.9
C21 C22 C17 120.2(5)
C21 C22 H22 119.9
C27 C26 H26 120.0
C27 C26 C25 119.9(5)
C25 C26 H26 120.0
C28 C27 H27 119.6
C26 C27 C28 120.8(6)
C26 C27 H27 119.6
C4 C8 H8A 109.5
C4 C8 H8B 109.5
C4 C8 H8C 109.5
H8A C8 H8B 109.5
H8A C8 H8C 109.5
H8B C8 H8C 109.5
C20 C21 C22 120.3(5)
C20 C21 H21 119.8
C22 C21 H21 119.8
C4 C7 H7A 109.5
C4 C7 H7B 109.5
C4 C7 H7C 109.5
H7A C7 H7B 109.5
H7A C7 H7C 109.5
H7B C7 H7C 109.5
C24 C25 H25 120.0
C26 C25 C24 120.0(6)
C26 C25 H25 120.0

loop_
_geom_bond_atom_site_label_1
_geom_bond_atom_site_label_2
_geom_bond_distance
S1 C9 1.777(5)
S1 C1 1.773(5)
O2 C14 1.242(6)
O1 C2 1.241(6)
N2 H2 0.8600
N2 C10 1.334(6)
N2 C23 1.429(6)
N1 H1 0.8600
N1 C6 1.341(6)
N1 C17 1.416(6)
C9 C10 1.389(6)
C9 C14 1.436(7)
C6 C1 1.391(6)
C6 C5 1.506(7)
C10 C11 1.501(6)
C1 C2 1.434(7)
C14 C13 1.516(7)
C17 C18 1.381(7)
C17 C22 1.388(7)
C11 H11A 0.9700
C11 H11B 0.9700
C11 C12 1.534(6)
C2 C3 1.517(7)
C12 C13 1.532(7)
C12 C16 1.530(7)
C12 C15 1.536(7)
C13 H13A 0.9700
C13 H13B 0.9700
C23 C28 1.385(7)
C23 C24 1.382(8)
C28 H28 0.9300
C28 C27 1.401(8)
C4 C3 1.529(7)
C4 C5 1.532(7)
C4 C8 1.532(8)
C4 C7 1.518(8)
C3 H3A 0.9700
C3 H3B 0.9700
C19 H19 0.9300
C19 C20 1.373(8)
C19 C18 1.385(8)
C24 H24 0.9300
C24 C25 1.382(8)
C5 H5A 0.9700
C5 H5B 0.9700
C16 H16A 0.9600
C16 H16B 0.9600
C16 H16C 0.9600
C15 H15A 0.9600
C15 H15B 0.9600
C15 H15C 0.9600
C20 H20 0.9300
C20 C21 1.380(8)
C18 H18 0.9300
C22 H22 0.9300
C22 C21 1.386(7)
C26 H26 0.9300
C26 C27 1.374(10)
C26 C25 1.381(10)
C27 H27 0.9300
C8 H8A 0.9600
C8 H8B 0.9600
C8 H8C 0.9600
C21 H21 0.9300
C7 H7A 0.9600
C7 H7B 0.9600
C7 H7C 0.9600
C25 H25 0.9300
